data_7152651
loop_
_publ_author_name
'Lamani, Devappa S.'
'Bhowmick, Debasish'
'Mugesh, Govindasamy'

_publ_section_title
;
 Spirodiazaselenuranes: synthesis, structure and antioxidant activity.
;
_journal_issue 39
_journal_name_full 'Organic &amp; biomolecular chemistry'
_journal_page_first 7933
_journal_page_last 7943
_journal_paper_doi 10.1039/c2ob26156a
_journal_volume 10
_journal_year 2012
_chemical_formula_moiety 'C27 H16 Br2 N2 O6 Se'
_chemical_formula_sum 'C27 H16 Br2 N2 O6 Se'
_chemical_formula_weight 703.20
_chemical_name_systematic
;
?
;
_space_group_IT_number 15
_symmetry_cell_setting monoclinic
_symmetry_space_group_name_Hall '-C 2yc'
_symmetry_space_group_name_H-M 'C 1 2/c 1'
_atom_sites_solution_hydrogens geom
_atom_sites_solution_primary direct
_atom_sites_solution_secondary difmap
_audit_creation_method SHELXL-97
_cell_angle_alpha 90.00
_cell_angle_beta 121.836(7)
_cell_angle_gamma 90.00
_cell_formula_units_Z 4
_cell_length_a 21.023(2)
_cell_length_b 13.153(2)
_cell_length_c 11.8836(18)
_cell_measurement_temperature 293(2)
_cell_volume 2791.7(7)
_computing_cell_refinement 'Bruker SMART'
_computing_data_collection 'Bruker SMART'
_computing_data_reduction 'Bruker SAINT'
_computing_molecular_graphics 'ORTEP-3 for Windows (Farrugia, 1999)'
_computing_publication_material WinGX
_computing_structure_refinement 'SHELXL97 (Sheldrick, 2008)'
_computing_structure_solution 'SHELXS97 (Sheldrick, 2008)'
_diffrn_ambient_temperature 293(2)
_diffrn_measured_fraction_theta_full 0.993
_diffrn_measured_fraction_theta_max 0.993
_diffrn_measurement_device_type 'CCD area detector'
_diffrn_measurement_method 'phi and omega scans'
_diffrn_radiation_monochromator graphite
_diffrn_radiation_source 'fine-focus sealed tube'
_diffrn_radiation_type MoK\a
_diffrn_radiation_wavelength 0.71073
_diffrn_reflns_av_R_equivalents 0.0803
_diffrn_reflns_av_sigmaI/netI 0.1168
_diffrn_reflns_limit_h_max 25
_diffrn_reflns_limit_h_min -27
_diffrn_reflns_limit_k_max 17
_diffrn_reflns_limit_k_min -16
_diffrn_reflns_limit_l_max 15
_diffrn_reflns_limit_l_min -15
_diffrn_reflns_number 10237
_diffrn_reflns_theta_full 27.59
_diffrn_reflns_theta_max 27.59
_diffrn_reflns_theta_min 1.92
_exptl_absorpt_coefficient_mu 4.250
_exptl_absorpt_correction_T_max 0.7455
_exptl_absorpt_correction_T_min 0.5105
_exptl_absorpt_correction_type empirical
_exptl_absorpt_process_details SADABS
_exptl_crystal_density_diffrn 1.673
_exptl_crystal_density_method 'not measured'
_exptl_crystal_F_000 1376
_exptl_crystal_size_max 0.50
_exptl_crystal_size_mid 0.30
_exptl_crystal_size_min 0.28
_refine_diff_density_max 0.565
_refine_diff_density_min -0.628
_refine_diff_density_rms 0.097
_refine_ls_extinction_method none
_refine_ls_goodness_of_fit_ref 0.961
_refine_ls_hydrogen_treatment constr
_refine_ls_matrix_type full
_refine_ls_number_parameters 173
_refine_ls_number_reflns 3218
_refine_ls_number_restraints 0
_refine_ls_restrained_S_all 0.961
_refine_ls_R_factor_all 0.1612
_refine_ls_R_factor_gt 0.0638
_refine_ls_shift/su_max 0.000
_refine_ls_shift/su_mean 0.000
_refine_ls_structure_factor_coef Fsqd
_refine_ls_weighting_details 'calc w=1/[\s^2^(Fo^2^)+(0.0875P)^2^+0.0000P] where P=(Fo^2^+2Fc^2^)/3'
_refine_ls_weighting_scheme calc
_refine_ls_wR_factor_gt 0.1485
_refine_ls_wR_factor_ref 0.1843
_reflns_number_gt 1501
_reflns_number_total 3218
_reflns_threshold_expression >2\s(I)
_cod_data_source_file c2ob26156a.txt
_cod_data_source_block c18
_cod_original_sg_symbol_H-M 'C 2/c'
_cod_database_code 7152651

loop_
_symmetry_equiv_pos_as_xyz
'x, y, z'
'-x, y, -z+1/2'
'x+1/2, y+1/2, z'
'-x+1/2, y+1/2, -z+1/2'
'-x, -y, -z'
'x, -y, z-1/2'
'-x+1/2, -y+1/2, -z'
'x+1/2, -y+1/2, z-1/2'

loop_
_atom_site_label
_atom_site_type_symbol
_atom_site_fract_x
_atom_site_fract_y
_atom_site_fract_z
_atom_site_U_iso_or_equiv
_atom_site_adp_type
_atom_site_occupancy
_atom_site_symmetry_multiplicity
_atom_site_calc_flag
_atom_site_refinement_flags
Se1 Se 0.5000 0.06856(6) 0.7500 0.0513(3) Uani 1 2 d S
Br1 Br 0.84081(6) -0.19680(7) 0.90628(13) 0.1304(5) Uani 1 1 d .
N1 N 0.5670(3) 0.0780(3) 0.6712(5) 0.0535(12) Uani 1 1 d .
O1 O 0.5505(2) 0.1143(4) 0.4667(4) 0.0784(13) Uani 1 1 d .
O2 O 0.4676(6) 0.4467(7) 0.8254(12) 0.229(5) Uani 1 1 d .
O3 O 0.5756(11) 0.5526(12) 0.8217(13) 0.460(16) Uani 1 1 d .
C1 C 0.4394(3) 0.1641(4) 0.6085(6) 0.0539(15) Uani 1 1 d .
C2 C 0.3773(4) 0.2128(5) 0.5936(7) 0.0728(19) Uani 1 1 d .
H2 H 0.3620 0.2038 0.6536 0.087 Uiso 1 1 calc R
C3 C 0.3388(4) 0.2758(6) 0.4842(9) 0.096(3) Uani 1 1 d .
H3 H 0.2969 0.3111 0.4702 0.115 Uiso 1 1 calc R
C4 C 0.3621(5) 0.2867(6) 0.3958(8) 0.102(3) Uani 1 1 d .
H4 H 0.3355 0.3298 0.3235 0.123 Uiso 1 1 calc R
C5 C 0.4232(4) 0.2359(6) 0.4115(8) 0.084(2) Uani 1 1 d .
H5 H 0.4371 0.2424 0.3495 0.101 Uiso 1 1 calc R
C6 C 0.4636(4) 0.1748(4) 0.5220(7) 0.0608(17) Uani 1 1 d .
C7 C 0.5305(3) 0.1198(4) 0.5470(6) 0.0563(15) Uani 1 1 d .
C8 C 0.6318(3) 0.0175(4) 0.7249(6) 0.0565(15) Uani 1 1 d .
C9 C 0.6498(4) -0.0491(6) 0.8292(7) 0.087(2) Uani 1 1 d .
H9 H 0.6180 -0.0531 0.8613 0.104 Uiso 1 1 calc R
C10 C 0.7124(4) -0.1085(6) 0.8856(8) 0.092(2) Uani 1 1 d .
H10 H 0.7236 -0.1500 0.9571 0.110 Uiso 1 1 calc R
C11 C 0.7590(4) -0.1071(6) 0.8373(8) 0.082(2) Uani 1 1 d .
C12 C 0.7443(4) -0.0431(6) 0.7374(9) 0.093(3) Uani 1 1 d .
H12 H 0.7763 -0.0414 0.7055 0.111 Uiso 1 1 calc R
C13 C 0.6820(4) 0.0200(5) 0.6819(8) 0.076(2) Uani 1 1 d .
H13 H 0.6736 0.0648 0.6149 0.092 Uiso 1 1 calc R
C14 C 0.5000 0.4939(11) 0.7500 0.134(5) Uani 1 2 d S

loop_
_atom_site_aniso_label
_atom_site_aniso_U_11
_atom_site_aniso_U_22
_atom_site_aniso_U_33
_atom_site_aniso_U_23
_atom_site_aniso_U_13
_atom_site_aniso_U_12
Se1 0.0470(5) 0.0520(5) 0.0688(6) 0.000 0.0402(5) 0.000
Br1 0.1028(8) 0.1084(8) 0.2182(13) 0.0377(7) 0.1108(9) 0.0471(6)
N1 0.050(3) 0.055(3) 0.073(3) -0.001(3) 0.044(3) -0.001(2)
O1 0.074(3) 0.106(3) 0.076(3) -0.003(3) 0.054(3) -0.013(3)
O2 0.286(13) 0.205(8) 0.341(13) -0.004(9) 0.265(12) -0.022(9)
O3 0.57(4) 0.49(3) 0.210(15) -0.050(15) 0.125(17) -0.24(3)
C1 0.050(4) 0.046(3) 0.064(4) 0.003(3) 0.030(3) 0.000(3)
C2 0.059(4) 0.067(4) 0.097(5) 0.014(4) 0.044(4) 0.009(4)
C3 0.064(5) 0.097(6) 0.127(7) 0.041(5) 0.050(5) 0.024(4)
C4 0.082(6) 0.107(7) 0.103(7) 0.045(5) 0.039(5) 0.007(5)
C5 0.068(5) 0.095(5) 0.090(5) 0.025(5) 0.043(4) 0.006(5)
C6 0.056(4) 0.056(4) 0.081(5) 0.005(3) 0.044(4) -0.006(3)
C7 0.056(4) 0.055(4) 0.069(4) -0.003(3) 0.041(4) -0.013(3)
C8 0.057(4) 0.057(4) 0.076(4) -0.010(3) 0.049(4) -0.010(3)
C9 0.077(5) 0.107(6) 0.108(6) 0.028(5) 0.071(5) 0.036(4)
C10 0.085(6) 0.108(6) 0.107(6) 0.032(5) 0.068(5) 0.040(5)
C11 0.079(5) 0.074(5) 0.124(6) 0.016(5) 0.074(5) 0.017(4)
C12 0.081(6) 0.082(5) 0.159(8) 0.004(5) 0.092(6) 0.011(5)
C13 0.073(5) 0.072(5) 0.111(6) 0.007(4) 0.067(4) 0.001(4)
C14 0.147(14) 0.092(10) 0.167(15) 0.000 0.085(13) 0.000

loop_
_atom_type_symbol
_atom_type_description
_atom_type_scat_dispersion_real
_atom_type_scat_dispersion_imag
_atom_type_scat_source
C C 0.0033 0.0016 'International Tables Vol C Tables 4.2.6.8 and 6.1.1.4'
H H 0.0000 0.0000 'International Tables Vol C Tables 4.2.6.8 and 6.1.1.4'
Br Br -0.2901 2.4595 'International Tables Vol C Tables 4.2.6.8 and 6.1.1.4'
N N 0.0061 0.0033 'International Tables Vol C Tables 4.2.6.8 and 6.1.1.4'
O O 0.0106 0.0060 'International Tables Vol C Tables 4.2.6.8 and 6.1.1.4'
Se Se -0.0929 2.2259 'International Tables Vol C Tables 4.2.6.8 and 6.1.1.4'

loop_
_geom_angle_atom_site_label_1
_geom_angle_atom_site_label_2
_geom_angle_atom_site_label_3
_geom_angle
_geom_angle_site_symmetry_1
_geom_angle_site_symmetry_3
C1 Se1 C1 99.3(3) 2_656 .
C1 Se1 N1 93.5(2) 2_656 .
C1 Se1 N1 82.0(2) . .
C1 Se1 N1 82.0(2) 2_656 2_656
C1 Se1 N1 93.5(2) . 2_656
N1 Se1 N1 173.1(3) . 2_656
C7 N1 C8 125.2(5) . .
C7 N1 Se1 112.5(4) . .
C8 N1 Se1 119.2(4) . .
C6 C1 C2 123.7(6) . .
C6 C1 Se1 112.5(4) . .
C2 C1 Se1 123.7(5) . .
C1 C2 C3 116.2(7) . .
C4 C3 C2 120.7(7) . .
C5 C4 C3 121.9(7) . .
C4 C5 C6 118.3(7) . .
C1 C6 C5 119.1(6) . .
C1 C6 C7 119.4(6) . .
C5 C6 C7 121.4(6) . .
O1 C7 N1 125.8(6) . .
O1 C7 C6 123.8(6) . .
N1 C7 C6 110.5(5) . .
C13 C8 C9 115.9(6) . .
C13 C8 N1 123.9(6) . .
C9 C8 N1 120.2(5) . .
C10 C9 C8 122.3(6) . .
C9 C10 C11 120.2(7) . .
C12 C11 C10 119.6(7) . .
C12 C11 Br1 120.4(5) . .
C10 C11 Br1 120.0(6) . .
C11 C12 C13 120.7(6) . .
C12 C13 C8 121.2(7) . .
O2 C14 O2 131.7(12) 2_656 .
O2 C14 O3 83.1(8) 2_656 .
O2 C14 O3 121.8(7) . .
O2 C14 O3 121.8(7) 2_656 2_656
O2 C14 O3 83.1(8) . 2_656
O3 C14 O3 120.4(18) . 2_656

loop_
_geom_bond_atom_site_label_1
_geom_bond_atom_site_label_2
_geom_bond_distance
_geom_bond_site_symmetry_2
Se1 C1 1.941(6) 2_656
Se1 C1 1.941(6) .
Se1 N1 2.067(4) .
Se1 N1 2.067(4) 2_656
Br1 C11 1.881(7) .
N1 C7 1.369(7) .
N1 C8 1.406(8) .
O1 C7 1.231(6) .
O2 C14 1.515(9) .
O3 C14 1.555(17) .
C1 C6 1.373(8) .
C1 C2 1.381(9) .
C2 C3 1.387(10) .
C3 C4 1.379(11) .
C4 C5 1.371(10) .
C5 C6 1.384(9) .
C6 C7 1.466(8) .
C8 C13 1.396(8) .
C8 C9 1.397(9) .
C9 C10 1.365(9) .
C10 C11 1.371(9) .
C11 C12 1.351(10) .
C12 C13 1.389(9) .
C14 O2 1.515(9) 2_656
C14 O3 1.555(17) 2_656
